data_7022560
loop_
_publ_author_name
'M\'enard, Gabriel'
'Stephan, Douglas W.'

_publ_section_title
;
 CO2 reduction via aluminum complexes of ammonia boranes.
;
_journal_issue 15
_journal_name_full 'Dalton transactions (Cambridge, England : 2003)'
_journal_page_first 5447
_journal_page_last 5453
_journal_paper_doi 10.1039/c3dt00098b
_journal_volume 42
_journal_year 2013
_chemical_formula_sum 'C67 H32 Al2 Br F30 O2 P'
_chemical_formula_weight 1603.77
_chemical_name_systematic
;
?
;
_space_group_IT_number 2
_symmetry_cell_setting triclinic
_symmetry_space_group_name_Hall '-P 1'
_symmetry_space_group_name_H-M 'P -1'
_atom_sites_solution_hydrogens geom
_atom_sites_solution_primary direct
_atom_sites_solution_secondary difmap
_audit_creation_method SHELXL-97
_cell_angle_alpha 84.386(3)
_cell_angle_beta 88.395(3)
_cell_angle_gamma 77.233(3)
_cell_formula_units_Z 2
_cell_length_a 12.1156(7)
_cell_length_b 12.9796(8)
_cell_length_c 20.8875(13)
_cell_measurement_temperature 150(2)
_cell_volume 3188.0(3)
_computing_structure_refinement 'SHELXL-97 (Sheldrick, 1997)'
_computing_structure_solution 'SHELXS-97 (Sheldrick, 1990)'
_diffrn_ambient_temperature 150(2)
_diffrn_measured_fraction_theta_full 0.991
_diffrn_measured_fraction_theta_max 0.991
_diffrn_radiation_monochromator graphite
_diffrn_radiation_source 'fine-focus sealed tube'
_diffrn_radiation_type MoK\a
_diffrn_radiation_wavelength 0.71073
_diffrn_reflns_av_R_equivalents 0.0359
_diffrn_reflns_av_sigmaI/netI 0.0403
_diffrn_reflns_limit_h_max 16
_diffrn_reflns_limit_h_min -16
_diffrn_reflns_limit_k_max 17
_diffrn_reflns_limit_k_min -17
_diffrn_reflns_limit_l_max 28
_diffrn_reflns_limit_l_min -23
_diffrn_reflns_number 60419
_diffrn_reflns_theta_full 28.67
_diffrn_reflns_theta_max 28.67
_diffrn_reflns_theta_min 0.98
_exptl_absorpt_coefficient_mu 0.832
_exptl_absorpt_correction_T_max 0.8512
_exptl_absorpt_correction_T_min 0.7943
_exptl_absorpt_correction_type multi-scan
_exptl_absorpt_process_details sadabs
_exptl_crystal_density_diffrn 1.671
_exptl_crystal_density_method 'not measured'
_exptl_crystal_F_000 1592
_exptl_crystal_size_max 0.29
_exptl_crystal_size_mid 0.23
_exptl_crystal_size_min 0.20
_refine_diff_density_max 3.589
_refine_diff_density_min -2.995
_refine_diff_density_rms 0.104
_refine_ls_extinction_method none
_refine_ls_goodness_of_fit_ref 1.087
_refine_ls_hydrogen_treatment mixed
_refine_ls_matrix_type full
_refine_ls_number_parameters 923
_refine_ls_number_reflns 16301
_refine_ls_number_restraints 2
_refine_ls_restrained_S_all 1.087
_refine_ls_R_factor_all 0.0974
_refine_ls_R_factor_gt 0.0712
_refine_ls_shift/su_max 0.002
_refine_ls_shift/su_mean 0.000
_refine_ls_structure_factor_coef Fsqd
_refine_ls_weighting_details 'calc w=1/[\s^2^(Fo^2^)+(0.1085P)^2^+5.2350P] where P=(Fo^2^+2Fc^2^)/3'
_refine_ls_weighting_scheme calc
_refine_ls_wR_factor_gt 0.1970
_refine_ls_wR_factor_ref 0.2163
_reflns_number_gt 11840
_reflns_number_total 16301
_reflns_threshold_expression >2sigma(I)
_cod_data_source_file c3dt00098b.txt
_cod_data_source_block gm039_0m
_cod_original_sg_symbol_H-M P-1
_cod_database_code 7022560

loop_
_symmetry_equiv_pos_as_xyz
'x, y, z'
'-x, -y, -z'

loop_
_atom_site_label
_atom_site_type_symbol
_atom_site_fract_x
_atom_site_fract_y
_atom_site_fract_z
_atom_site_U_iso_or_equiv
_atom_site_adp_type
_atom_site_occupancy
_atom_site_symmetry_multiplicity
_atom_site_calc_flag
_atom_site_refinement_flags
P1 P 1.09090(6) 0.78657(6) 0.26422(3) 0.01543(15) Uani 1 1 d .
Al1 Al 0.70895(7) 0.85139(7) 0.28108(4) 0.01812(19) Uani 1 1 d .
Al2 Al 0.92902(8) 0.52044(7) 0.23671(5) 0.0212(2) Uani 1 1 d .
F1 F 0.61357(19) 1.31427(17) 0.34484(12) 0.0401(5) Uani 1 1 d .
O5 O 0.94968(18) 0.65543(17) 0.24742(11) 0.0220(4) Uani 1 1 d .
F3 F 0.57068(19) 0.5613(2) 0.02773(12) 0.0504(7) Uani 1 1 d .
F4 F 0.5111(2) 0.8491(2) 0.01472(11) 0.0515(7) Uani 1 1 d .
F5 F 0.43621(18) 0.7346(2) 0.11613(11) 0.0404(5) Uani 1 1 d .
F6 F 0.52818(16) 0.72167(17) 0.23205(10) 0.0307(4) Uani 1 1 d .
F7 F 0.9903(3) 0.2823(2) 0.46438(12) 0.0518(7) Uani 1 1 d .
F8 F 0.69807(18) 0.56450(18) 0.30693(11) 0.0382(5) Uani 1 1 d .
F9 F 0.6231(2) 0.4825(2) 0.41831(13) 0.0490(6) Uani 1 1 d .
F10 F 0.7685(3) 0.3407(2) 0.49714(12) 0.0558(7) Uani 1 1 d .
F11 F 1.06660(19) 0.36547(18) 0.35423(11) 0.0385(5) Uani 1 1 d .
F12 F 0.7341(2) 0.6748(2) 0.01286(11) 0.0469(6) Uani 1 1 d .
F13 F 0.7214(2) 0.40502(19) 0.22654(11) 0.0424(5) Uani 1 1 d .
F14 F 0.56201(19) 0.4302(2) 0.13640(13) 0.0496(6) Uani 1 1 d .
F15 F 0.88479(19) 0.66226(19) 0.10787(10) 0.0379(5) Uani 1 1 d .
F16 F 1.31928(19) 0.4733(2) 0.10388(12) 0.0476(6) Uani 1 1 d .
F17 F 1.2150(3) 0.1620(2) 0.19407(16) 0.0719(10) Uani 1 1 d .
F18 F 1.3635(2) 0.2579(2) 0.12429(14) 0.0657(9) Uani 1 1 d .
F19 F 1.13052(17) 0.59024(15) 0.15131(10) 0.0304(4) Uani 1 1 d .
F20 F 0.55416(19) 1.06726(17) 0.20837(11) 0.0368(5) Uani 1 1 d .
F21 F 0.5135(2) 1.26733(17) 0.24028(13) 0.0451(6) Uani 1 1 d .
F22 F 0.7544(2) 1.16014(18) 0.41842(11) 0.0386(5) Uani 1 1 d .
F23 F 0.79488(17) 0.95763(16) 0.38787(10) 0.0308(4) Uani 1 1 d .
F24 F 0.5372(2) 0.6565(2) 0.53340(13) 0.0566(7) Uani 1 1 d .
F25 F 0.7635(2) 0.6267(2) 0.51102(12) 0.0537(7) Uani 1 1 d .
F26 F 0.84158(16) 0.70548(19) 0.40091(11) 0.0372(5) Uani 1 1 d .
F27 F 0.38931(19) 0.7689(2) 0.44262(13) 0.0547(7) Uani 1 1 d .
F28 F 0.46766(16) 0.85181(19) 0.33227(11) 0.0376(5) Uani 1 1 d .
F29 F 0.77506(18) 0.93630(18) 0.14825(10) 0.0346(5) Uani 1 1 d .
F30 F 0.6844(2) 0.9465(2) 0.03103(11) 0.0510(6) Uani 1 1 d .
O1 O 0.86591(17) 0.81485(17) 0.27646(10) 0.0204(4) Uani 1 1 d .
C100 C 1.2709(3) 0.5067(3) 0.34959(18) 0.0333(8) Uani 1 1 d .
H100 H 1.2660 0.4576 0.3859 0.040 Uiso 1 1 calc R
F100 F 1.0265(2) 0.27859(18) 0.24304(13) 0.0486(6) Uani 1 1 d .
C1 C 0.6355(3) 1.2151(3) 0.32862(18) 0.0284(7) Uani 1 1 d .
C2 C 0.7067(3) 1.1358(3) 0.36605(16) 0.0270(7) Uani 1 1 d .
C3 C 0.7263(2) 1.0335(3) 0.34928(16) 0.0232(6) Uani 1 1 d .
C4 C 0.6790(2) 1.0044(2) 0.29565(15) 0.0207(6) Uani 1 1 d .
C5 C 0.9498(2) 0.7455(2) 0.26239(13) 0.0161(5) Uani 1 1 d .
C6 C 0.8085(3) 0.5349(3) 0.17160(16) 0.0271(7) Uani 1 1 d .
C7 C 0.7251(3) 0.4760(3) 0.17537(18) 0.0308(7) Uani 1 1 d .
C8 C 0.6438(3) 0.4854(3) 0.1289(2) 0.0359(8) Uani 1 1 d .
C9 C 0.6472(3) 0.5519(3) 0.07394(18) 0.0356(8) Uani 1 1 d .
C10 C 0.5571(3) 0.8437(3) 0.07282(17) 0.0340(8) Uani 1 1 d .
C11 C 0.5197(3) 0.7859(3) 0.12446(17) 0.0294(7) Uani 1 1 d .
C12 C 0.5689(2) 0.7795(3) 0.18392(15) 0.0220(6) Uani 1 1 d .
C13 C 0.6547(2) 0.8298(2) 0.19583(15) 0.0215(6) Uani 1 1 d .
C14 C 1.1953(2) 0.6676(2) 0.28483(14) 0.0182(5) Uani 1 1 d .
C15 C 1.1844(2) 0.5971(2) 0.33881(15) 0.0212(6) Uani 1 1 d .
C16 C 1.3637(3) 0.4865(3) 0.3088(2) 0.0390(9) Uani 1 1 d .
H16 H 1.4218 0.4248 0.3180 0.047 Uiso 1 1 calc R
C17 C 1.3725(3) 0.5547(3) 0.25531(19) 0.0332(8) Uani 1 1 d .
H17 H 1.4357 0.5396 0.2271 0.040 Uiso 1 1 calc R
C18 C 1.2886(2) 0.6454(3) 0.24290(16) 0.0232(6) Uani 1 1 d .
H18 H 1.2940 0.6929 0.2059 0.028 Uiso 1 1 calc R
C19 C 1.0846(3) 0.6120(3) 0.38400(15) 0.0233(6) Uani 1 1 d .
H19A H 1.0505 0.6879 0.3841 0.035 Uiso 1 1 calc R
H19B H 1.1097 0.5828 0.4275 0.035 Uiso 1 1 calc R
H19C H 1.0285 0.5752 0.3699 0.035 Uiso 1 1 calc R
C20 C 1.0807(2) 0.8833(2) 0.32154(14) 0.0186(6) Uani 1 1 d .
C21 C 1.0188(2) 0.9892(2) 0.30947(15) 0.0215(6) Uani 1 1 d .
C22 C 1.0176(3) 1.0565(3) 0.35729(18) 0.0304(7) Uani 1 1 d .
H22 H 0.9765 1.1279 0.3502 0.036 Uiso 1 1 calc R
C23 C 1.0741(3) 1.0235(3) 0.41507(19) 0.0366(8) Uani 1 1 d .
H23 H 1.0703 1.0715 0.4470 0.044 Uiso 1 1 calc R
C24 C 1.1365(3) 0.9198(3) 0.42594(18) 0.0333(8) Uani 1 1 d .
H24 H 1.1756 0.8964 0.4653 0.040 Uiso 1 1 calc R
C25 C 1.1411(3) 0.8511(3) 0.37888(16) 0.0244(6) Uani 1 1 d .
H25 H 1.1858 0.7810 0.3855 0.029 Uiso 1 1 calc R
C26 C 0.9588(3) 1.0350(3) 0.24723(17) 0.0258(6) Uani 1 1 d .
H26A H 0.9003 1.0979 0.2550 0.039 Uiso 1 1 calc R
H26B H 0.9237 0.9819 0.2307 0.039 Uiso 1 1 calc R
H26C H 1.0136 1.0549 0.2156 0.039 Uiso 1 1 calc R
C27 C 1.1127(2) 0.8429(2) 0.18417(14) 0.0189(6) Uani 1 1 d .
C28 C 1.1976(3) 0.9015(2) 0.17183(16) 0.0243(6) Uani 1 1 d .
C29 C 1.2766(3) 0.9183(3) 0.22206(18) 0.0293(7) Uani 1 1 d .
H29A H 1.3413 0.9419 0.2010 0.044 Uiso 1 1 calc R
H29B H 1.3036 0.8516 0.2488 0.044 Uiso 1 1 calc R
H29C H 1.2365 0.9725 0.2491 0.044 Uiso 1 1 calc R
C30 C 1.2068(3) 0.9453(3) 0.10874(18) 0.0327(8) Uani 1 1 d .
H30 H 1.2629 0.9853 0.0985 0.039 Uiso 1 1 calc R
C31 C 1.1359(3) 0.9318(3) 0.06024(18) 0.0369(8) Uani 1 1 d .
H31 H 1.1447 0.9624 0.0177 0.044 Uiso 1 1 calc R
C32 C 1.0535(3) 0.8748(3) 0.07325(17) 0.0318(7) Uani 1 1 d .
H32 H 1.0049 0.8665 0.0401 0.038 Uiso 1 1 calc R
C33 C 1.0420(3) 0.8295(3) 0.13542(15) 0.0231(6) Uani 1 1 d .
H33 H 0.9859 0.7893 0.1448 0.028 Uiso 1 1 calc R
C34 C 0.8849(3) 0.4671(3) 0.32444(16) 0.0263(7) Uani 1 1 d .
C35 C 0.9555(3) 0.3955(3) 0.36732(17) 0.0297(7) Uani 1 1 d .
C36 C 0.9183(4) 0.3519(3) 0.42507(18) 0.0361(8) Uani 1 1 d .
C37 C 0.8061(4) 0.3818(3) 0.44173(17) 0.0381(9) Uani 1 1 d .
C38 C 0.7323(3) 0.4538(3) 0.40177(19) 0.0359(8) Uani 1 1 d .
C39 C 0.7734(3) 0.4943(3) 0.34443(17) 0.0297(7) Uani 1 1 d .
C40 C 0.8067(3) 0.6010(3) 0.11580(17) 0.0291(7) Uani 1 1 d .
C41 C 0.7306(3) 0.6097(3) 0.06644(17) 0.0337(8) Uani 1 1 d .
C42 C 1.0733(3) 0.4402(3) 0.20241(16) 0.0254(6) Uani 1 1 d .
C43 C 1.1506(3) 0.4837(3) 0.16531(15) 0.0246(6) Uani 1 1 d .
C44 C 1.2483(3) 0.4253(3) 0.13901(17) 0.0329(8) Uani 1 1 d .
C45 C 1.2704(4) 0.3171(3) 0.1495(2) 0.0434(10) Uani 1 1 d .
C46 C 1.1957(4) 0.2685(3) 0.1856(2) 0.0461(11) Uani 1 1 d .
C47 C 1.1006(3) 0.3300(3) 0.21051(18) 0.0347(8) Uani 1 1 d .
C48 C 0.5847(3) 1.1910(3) 0.27558(18) 0.0294(7) Uani 1 1 d .
C49 C 0.6079(3) 1.0866(3) 0.26052(16) 0.0250(6) Uani 1 1 d .
C50 C 0.6577(2) 0.7796(2) 0.36068(15) 0.0217(6) Uani 1 1 d .
C51 C 0.5433(3) 0.7936(3) 0.37498(16) 0.0257(6) Uani 1 1 d .
C52 C 0.5011(3) 0.7531(3) 0.43154(19) 0.0339(8) Uani 1 1 d .
C53 C 0.5753(3) 0.6970(3) 0.47786(18) 0.0360(8) Uani 1 1 d .
C54 C 0.6903(3) 0.6820(3) 0.46633(18) 0.0328(8) Uani 1 1 d .
C55 C 0.7282(3) 0.7235(3) 0.40922(16) 0.0258(6) Uani 1 1 d .
C56 C 0.6904(3) 0.8851(3) 0.14156(16) 0.0261(6) Uani 1 1 d .
C57 C 0.6451(3) 0.8929(3) 0.08110(17) 0.0330(8) Uani 1 1 d .
C58 C 0.8727(4) 0.2969(4) 0.0541(2) 0.0498(11) Uani 1 1 d .
C59 C 0.8663(5) 0.2293(4) 0.1073(3) 0.0594(13) Uani 1 1 d .
H59 H 0.9279 0.2093 0.1363 0.071 Uiso 1 1 calc R
C60 C 0.7720(6) 0.1902(5) 0.1189(3) 0.0744(17) Uani 1 1 d .
H60 H 0.7685 0.1442 0.1569 0.089 Uiso 1 1 calc R
C61 C 0.6844(5) 0.2138(5) 0.0791(3) 0.0680(15) Uani 1 1 d .
H61 H 0.6208 0.1828 0.0877 0.082 Uiso 1 1 calc R
C62 C 0.6869(5) 0.2840(5) 0.0252(3) 0.076(2) Uani 1 1 d .
H62 H 0.6239 0.3033 -0.0029 0.091 Uiso 1 1 calc R
C63 C 0.7857(5) 0.3280(4) 0.0116(2) 0.0601(15) Uani 1 1 d .
H63 H 0.7897 0.3763 -0.0251 0.072 Uiso 1 1 calc R
Br1 Br 1.00075(8) 0.35607(9) 0.03861(4) 0.1144(4) Uani 1 1 d .
C101 C 0.6487(10) 0.8702(9) 0.6144(5) 0.281(13) Uani 1 1 d D
H10B H 0.7294 0.8505 0.6251 0.422 Uiso 1 1 calc R
H10C H 0.6196 0.8058 0.6127 0.422 Uiso 1 1 calc R
H10D H 0.6073 0.9123 0.6475 0.422 Uiso 1 1 calc R
C102 C 0.6332(6) 0.9347(6) 0.5499(4) 0.241(11) Uani 1 1 d D
H10E H 0.6942 0.9519 0.5246 0.289 Uiso 1 1 calc R
C103 C 0.5090(6) 0.9697(6) 0.5293(4) 0.127(3) Uiso 1 1 d RD
H10A H 0.4781 0.9056 0.5272 0.153 Uiso 1 1 calc R
H10F H 0.4659 1.0110 0.5628 0.153 Uiso 1 1 calc R

loop_
_atom_site_aniso_label
_atom_site_aniso_U_11
_atom_site_aniso_U_22
_atom_site_aniso_U_33
_atom_site_aniso_U_23
_atom_site_aniso_U_13
_atom_site_aniso_U_12
P1 0.0145(3) 0.0145(3) 0.0169(3) 0.0014(3) -0.0011(2) -0.0033(2)
Al1 0.0156(4) 0.0189(4) 0.0197(4) -0.0018(3) -0.0003(3) -0.0033(3)
Al2 0.0255(4) 0.0194(4) 0.0208(4) -0.0022(3) -0.0007(3) -0.0090(3)
F1 0.0416(12) 0.0232(10) 0.0562(14) -0.0155(10) -0.0034(10) -0.0031(9)
O5 0.0261(10) 0.0173(10) 0.0244(11) -0.0029(8) -0.0018(8) -0.0076(8)
F3 0.0323(11) 0.0744(18) 0.0459(14) -0.0235(13) -0.0151(10) -0.0055(11)
F4 0.0547(15) 0.0786(19) 0.0241(11) -0.0026(11) -0.0137(10) -0.0203(13)
F5 0.0311(10) 0.0599(15) 0.0378(12) -0.0145(11) -0.0049(9) -0.0215(10)
F6 0.0299(10) 0.0368(11) 0.0297(10) -0.0010(8) 0.0020(8) -0.0174(8)
F7 0.0806(19) 0.0426(14) 0.0305(12) 0.0099(10) -0.0104(12) -0.0144(13)
F8 0.0365(11) 0.0380(12) 0.0397(12) -0.0096(10) 0.0005(9) -0.0047(9)
F9 0.0461(13) 0.0603(16) 0.0510(15) -0.0252(12) 0.0225(11) -0.0280(12)
F10 0.086(2) 0.0651(17) 0.0289(12) -0.0019(12) 0.0146(12) -0.0473(16)
F11 0.0375(11) 0.0406(12) 0.0350(12) 0.0002(10) -0.0037(9) -0.0051(9)
F12 0.0461(13) 0.0646(17) 0.0280(11) -0.0007(11) -0.0094(10) -0.0084(12)
F13 0.0533(14) 0.0429(13) 0.0396(13) -0.0036(10) -0.0005(10) -0.0291(11)
F14 0.0338(11) 0.0640(17) 0.0628(16) -0.0274(13) 0.0037(11) -0.0273(11)
F15 0.0403(11) 0.0499(14) 0.0287(11) 0.0023(10) -0.0042(9) -0.0230(10)
F16 0.0330(11) 0.0638(16) 0.0413(13) -0.0004(12) 0.0106(10) -0.0037(11)
F17 0.114(3) 0.0198(12) 0.069(2) -0.0060(12) 0.0057(18) 0.0111(14)
F18 0.0589(17) 0.0654(18) 0.0525(16) -0.0144(14) 0.0038(13) 0.0333(14)
F19 0.0358(10) 0.0237(10) 0.0312(11) 0.0016(8) 0.0021(8) -0.0075(8)
F20 0.0416(11) 0.0305(11) 0.0357(12) -0.0068(9) -0.0197(9) 0.0019(9)
F21 0.0492(13) 0.0235(11) 0.0561(15) -0.0014(10) -0.0212(11) 0.0073(9)
F22 0.0466(12) 0.0386(12) 0.0334(11) -0.0135(9) -0.0086(9) -0.0100(10)
F23 0.0326(10) 0.0285(10) 0.0299(10) 0.0007(8) -0.0099(8) -0.0036(8)
F24 0.0549(15) 0.0735(19) 0.0407(14) 0.0173(13) 0.0162(11) -0.0241(14)
F25 0.0476(14) 0.0664(18) 0.0364(13) 0.0254(12) -0.0045(10) -0.0023(12)
F26 0.0185(9) 0.0516(14) 0.0350(11) 0.0106(10) -0.0003(8) 0.0002(9)
F27 0.0250(11) 0.084(2) 0.0565(16) 0.0003(14) 0.0143(10) -0.0184(12)
F28 0.0202(9) 0.0533(14) 0.0352(11) -0.0019(10) -0.0043(8) 0.0005(9)
F29 0.0352(11) 0.0410(12) 0.0338(11) -0.0014(9) 0.0027(8) -0.0225(9)
F30 0.0640(16) 0.0680(17) 0.0250(11) 0.0105(11) 0.0016(10) -0.0300(14)
O1 0.0157(9) 0.0196(10) 0.0253(11) -0.0013(8) 0.0015(8) -0.0032(8)
C100 0.0329(17) 0.0259(17) 0.0337(19) 0.0116(14) 0.0004(14) 0.0027(14)
F100 0.0765(18) 0.0260(11) 0.0483(14) -0.0018(10) 0.0079(12) -0.0233(11)
C1 0.0273(15) 0.0199(15) 0.0388(19) -0.0092(14) 0.0015(13) -0.0039(12)
C2 0.0257(15) 0.0305(17) 0.0266(16) -0.0080(13) 0.0001(12) -0.0076(13)
C3 0.0201(13) 0.0228(15) 0.0261(16) -0.0023(12) -0.0003(11) -0.0037(11)
C4 0.0166(12) 0.0219(15) 0.0234(15) -0.0020(12) 0.0006(10) -0.0041(11)
C5 0.0158(12) 0.0183(13) 0.0137(12) 0.0034(10) -0.0018(9) -0.0046(10)
C6 0.0273(15) 0.0316(17) 0.0250(16) -0.0105(13) 0.0009(12) -0.0087(13)
C7 0.0324(17) 0.0316(18) 0.0324(18) -0.0125(15) 0.0014(13) -0.0113(14)
C8 0.0252(16) 0.045(2) 0.043(2) -0.0236(18) 0.0013(14) -0.0109(15)
C9 0.0241(15) 0.049(2) 0.0343(19) -0.0205(17) -0.0063(13) -0.0015(15)
C10 0.0327(17) 0.044(2) 0.0242(17) -0.0029(15) -0.0060(13) -0.0048(15)
C11 0.0231(14) 0.040(2) 0.0278(17) -0.0090(14) -0.0016(12) -0.0099(14)
C12 0.0200(13) 0.0240(15) 0.0222(15) -0.0029(12) 0.0014(11) -0.0052(11)
C13 0.0192(13) 0.0233(15) 0.0224(15) -0.0049(12) 0.0005(11) -0.0045(11)
C14 0.0154(12) 0.0161(13) 0.0222(14) 0.0009(11) -0.0009(10) -0.0024(10)
C15 0.0202(13) 0.0201(14) 0.0219(14) 0.0037(11) -0.0022(11) -0.0038(11)
C16 0.0302(17) 0.0269(18) 0.050(2) 0.0080(16) -0.0005(16) 0.0108(14)
C17 0.0213(15) 0.0297(18) 0.045(2) -0.0012(15) 0.0077(14) 0.0013(13)
C18 0.0178(13) 0.0231(15) 0.0269(16) 0.0020(12) 0.0040(11) -0.0033(11)
C19 0.0242(14) 0.0251(16) 0.0197(14) 0.0027(12) 0.0004(11) -0.0058(12)
C20 0.0170(12) 0.0192(14) 0.0208(14) -0.0017(11) -0.0013(10) -0.0061(10)
C21 0.0198(13) 0.0174(14) 0.0280(16) -0.0010(12) 0.0003(11) -0.0060(11)
C22 0.0319(16) 0.0213(16) 0.0379(19) -0.0072(14) 0.0004(14) -0.0040(13)
C23 0.048(2) 0.0310(19) 0.0342(19) -0.0137(16) -0.0053(16) -0.0100(16)
C24 0.0401(19) 0.0333(19) 0.0283(18) -0.0048(15) -0.0086(14) -0.0100(15)
C25 0.0263(14) 0.0211(15) 0.0260(16) -0.0003(12) -0.0049(12) -0.0059(12)
C26 0.0256(15) 0.0181(15) 0.0319(17) 0.0007(12) 0.0004(12) -0.0024(12)
C27 0.0201(13) 0.0162(13) 0.0184(14) 0.0032(11) 0.0016(10) -0.0022(10)
C28 0.0213(13) 0.0190(14) 0.0307(17) 0.0024(12) 0.0026(12) -0.0027(11)
C29 0.0207(14) 0.0265(17) 0.041(2) 0.0030(14) -0.0005(13) -0.0091(12)
C30 0.0318(17) 0.0284(18) 0.0357(19) 0.0088(14) 0.0074(14) -0.0079(14)
C31 0.044(2) 0.037(2) 0.0246(17) 0.0108(15) 0.0062(14) -0.0055(16)
C32 0.0370(18) 0.0331(19) 0.0219(16) 0.0043(14) -0.0023(13) -0.0034(14)
C33 0.0254(14) 0.0227(15) 0.0195(14) 0.0023(12) 0.0001(11) -0.0033(12)
C34 0.0364(17) 0.0230(16) 0.0238(16) -0.0049(12) 0.0021(13) -0.0148(13)
C35 0.0382(18) 0.0278(17) 0.0266(17) -0.0034(13) 0.0002(13) -0.0144(14)
C36 0.060(2) 0.0280(18) 0.0241(17) -0.0001(14) -0.0035(16) -0.0179(17)
C37 0.062(2) 0.040(2) 0.0217(17) -0.0053(15) 0.0082(16) -0.0322(19)
C38 0.042(2) 0.039(2) 0.0349(19) -0.0167(16) 0.0116(15) -0.0227(16)
C39 0.0380(18) 0.0263(17) 0.0292(17) -0.0081(14) 0.0023(14) -0.0142(14)
C40 0.0257(15) 0.0374(19) 0.0269(17) -0.0099(14) -0.0006(12) -0.0098(13)
C41 0.0316(17) 0.043(2) 0.0244(17) -0.0062(15) -0.0043(13) -0.0014(15)
C42 0.0301(15) 0.0218(15) 0.0241(15) -0.0018(12) -0.0010(12) -0.0053(12)
C43 0.0287(15) 0.0210(15) 0.0222(15) 0.0002(12) -0.0039(12) -0.0019(12)
C44 0.0293(16) 0.042(2) 0.0246(17) -0.0027(15) -0.0004(13) -0.0011(15)
C45 0.043(2) 0.042(2) 0.035(2) -0.0107(17) -0.0015(16) 0.0165(17)
C46 0.068(3) 0.0210(18) 0.041(2) -0.0067(16) -0.005(2) 0.0086(18)
C47 0.050(2) 0.0242(17) 0.0289(18) -0.0034(14) 0.0007(15) -0.0065(15)
C48 0.0292(16) 0.0220(16) 0.0334(18) -0.0003(13) -0.0053(13) 0.0020(13)
C49 0.0237(14) 0.0261(16) 0.0253(16) -0.0050(13) -0.0023(12) -0.0038(12)
C50 0.0207(13) 0.0216(15) 0.0234(15) -0.0035(12) 0.0007(11) -0.0055(11)
C51 0.0206(14) 0.0302(17) 0.0259(16) -0.0036(13) 0.0000(11) -0.0046(12)
C52 0.0221(15) 0.043(2) 0.038(2) -0.0043(16) 0.0087(13) -0.0116(14)
C53 0.0386(19) 0.043(2) 0.0280(18) 0.0042(15) 0.0103(14) -0.0160(16)
C54 0.0325(17) 0.0352(19) 0.0281(17) 0.0072(15) -0.0021(14) -0.0060(14)
C55 0.0194(13) 0.0272(16) 0.0295(17) 0.0008(13) 0.0013(12) -0.0042(12)
C56 0.0258(15) 0.0284(17) 0.0260(16) -0.0028(13) 0.0021(12) -0.0104(13)
C57 0.0381(18) 0.039(2) 0.0214(16) 0.0020(14) 0.0030(13) -0.0093(15)
C58 0.053(3) 0.062(3) 0.037(2) -0.014(2) 0.0006(19) -0.016(2)
C59 0.058(3) 0.060(3) 0.053(3) 0.018(2) -0.014(2) -0.007(2)
C60 0.090(4) 0.064(4) 0.074(4) 0.012(3) -0.021(3) -0.032(3)
C61 0.070(3) 0.080(4) 0.064(4) -0.018(3) 0.001(3) -0.031(3)
C62 0.061(3) 0.086(4) 0.072(4) -0.048(3) -0.039(3) 0.024(3)
C63 0.103(4) 0.041(3) 0.028(2) -0.0067(18) -0.012(2) 0.003(3)
Br1 0.1224(7) 0.1922(10) 0.0663(4) -0.0466(5) 0.0399(4) -0.1052(7)
C101 0.292(18) 0.246(16) 0.41(3) -0.256(18) 0.29(2) -0.222(15)
C102 0.222(12) 0.227(13) 0.37(2) -0.235(15) 0.251(15) -0.195(12)

loop_
_atom_type_symbol
_atom_type_description
_atom_type_scat_dispersion_real
_atom_type_scat_dispersion_imag
_atom_type_scat_source
C C 0.0033 0.0016 'International Tables Vol C Tables 4.2.6.8 and 6.1.1.4'
H H 0.0000 0.0000 'International Tables Vol C Tables 4.2.6.8 and 6.1.1.4'
O O 0.0106 0.0060 'International Tables Vol C Tables 4.2.6.8 and 6.1.1.4'
F F 0.0171 0.0103 'International Tables Vol C Tables 4.2.6.8 and 6.1.1.4'
Al Al 0.0645 0.0514 'International Tables Vol C Tables 4.2.6.8 and 6.1.1.4'
P P 0.1023 0.0942 'International Tables Vol C Tables 4.2.6.8 and 6.1.1.4'
Br Br -0.2901 2.4595 'International Tables Vol C Tables 4.2.6.8 and 6.1.1.4'

loop_
_geom_angle_atom_site_label_1
_geom_angle_atom_site_label_2
_geom_angle_atom_site_label_3
_geom_angle
_geom_angle_site_symmetry_1
C14 P1 C27 111.39(14) .
C14 P1 C20 113.27(14) .
C27 P1 C20 111.20(14) .
C14 P1 C5 106.37(13) .
C27 P1 C5 105.63(13) .
C20 P1 C5 108.52(13) .
O1 Al1 C50 109.12(12) .
O1 Al1 C13 105.79(12) .
C50 Al1 C13 120.69(14) .
O1 Al1 C4 102.56(11) .
C50 Al1 C4 105.38(13) .
C13 Al1 C4 111.86(13) .
O5 Al2 C42 106.88(12) .
O5 Al2 C6 108.01(13) .
C42 Al2 C6 108.90(14) .
O5 Al2 C34 103.63(12) .
C42 Al2 C34 115.57(15) .
C6 Al2 C34 113.29(14) .
C5 O5 Al2 169.4(2) .
C5 O1 Al1 145.3(2) .
C16 C100 C15 121.8(3) .
C16 C100 H100 119.1 .
C15 C100 H100 119.1 .
F1 C1 C48 120.1(3) .
F1 C1 C2 119.9(3) .
C48 C1 C2 119.9(3) .
F22 C2 C3 121.6(3) .
F22 C2 C1 119.4(3) .
C3 C2 C1 119.0(3) .
F23 C3 C2 117.3(3) .
F23 C3 C4 119.0(3) .
C2 C3 C4 123.7(3) .
C49 C4 C3 114.7(3) .
C49 C4 Al1 126.6(2) .
C3 C4 Al1 118.6(2) .
O5 C5 O1 127.1(3) .
O5 C5 P1 118.2(2) .
O1 C5 P1 114.7(2) .
C40 C6 C7 114.2(3) .
C40 C6 Al2 121.1(3) .
C7 C6 Al2 124.5(3) .
F13 C7 C8 116.7(3) .
F13 C7 C6 119.7(3) .
C8 C7 C6 123.6(4) .
F14 C8 C9 119.6(3) .
F14 C8 C7 121.1(4) .
C9 C8 C7 119.3(3) .
F3 C9 C8 120.6(4) .
F3 C9 C41 119.8(4) .
C8 C9 C41 119.7(3) .
F4 C10 C11 120.2(3) .
F4 C10 C57 120.4(3) .
C11 C10 C57 119.3(3) .
F5 C11 C10 119.6(3) .
F5 C11 C12 120.7(3) .
C10 C11 C12 119.7(3) .
F6 C12 C11 116.5(3) .
F6 C12 C13 119.8(3) .
C11 C12 C13 123.7(3) .
C12 C13 C56 113.8(3) .
C12 C13 Al1 126.9(2) .
C56 C13 Al1 118.3(2) .
C15 C14 C18 120.7(3) .
C15 C14 P1 122.5(2) .
C18 C14 P1 116.8(2) .
C100 C15 C14 117.2(3) .
C100 C15 C19 118.7(3) .
C14 C15 C19 124.1(3) .
C17 C16 C100 120.7(3) .
C17 C16 H16 119.7 .
C100 C16 H16 119.7 .
C16 C17 C18 119.4(3) .
C16 C17 H17 120.3 .
C18 C17 H17 120.3 .
C17 C18 C14 120.2(3) .
C17 C18 H18 119.9 .
C14 C18 H18 119.9 .
C15 C19 H19A 109.5 .
C15 C19 H19B 109.5 .
H19A C19 H19B 109.5 .
C15 C19 H19C 109.5 .
H19A C19 H19C 109.5 .
H19B C19 H19C 109.5 .
C25 C20 C21 120.1(3) .
C25 C20 P1 117.2(2) .
C21 C20 P1 122.7(2) .
C22 C21 C20 117.4(3) .
C22 C21 C26 118.0(3) .
C20 C21 C26 124.6(3) .
C23 C22 C21 122.5(3) .
C23 C22 H22 118.8 .
C21 C22 H22 118.8 .
C22 C23 C24 119.6(3) .
C22 C23 H23 120.2 .
C24 C23 H23 120.2 .
C25 C24 C23 119.3(3) .
C25 C24 H24 120.3 .
C23 C24 H24 120.3 .
C24 C25 C20 121.0(3) .
C24 C25 H25 119.5 .
C20 C25 H25 119.5 .
C21 C26 H26A 109.5 .
C21 C26 H26B 109.5 .
H26A C26 H26B 109.5 .
C21 C26 H26C 109.5 .
H26A C26 H26C 109.5 .
H26B C26 H26C 109.5 .
C33 C27 C28 121.4(3) .
C33 C27 P1 118.3(2) .
C28 C27 P1 120.2(2) .
C30 C28 C27 116.6(3) .
C30 C28 C29 119.4(3) .
C27 C28 C29 124.0(3) .
C28 C29 H29A 109.5 .
C28 C29 H29B 109.5 .
H29A C29 H29B 109.5 .
C28 C29 H29C 109.5 .
H29A C29 H29C 109.5 .
H29B C29 H29C 109.5 .
C31 C30 C28 121.8(3) .
C31 C30 H30 119.1 .
C28 C30 H30 119.1 .
C32 C31 C30 120.8(3) .
C32 C31 H31 119.6 .
C30 C31 H31 119.6 .
C31 C32 C33 119.2(3) .
C31 C32 H32 120.4 .
C33 C32 H32 120.4 .
C32 C33 C27 120.2(3) .
C32 C33 H33 119.9 .
C27 C33 H33 119.9 .
C39 C34 C35 114.5(3) .
C39 C34 Al2 119.7(3) .
C35 C34 Al2 125.6(3) .
F11 C35 C34 120.1(3) .
F11 C35 C36 116.3(3) .
C34 C35 C36 123.6(3) .
F7 C36 C37 120.2(3) .
F7 C36 C35 120.9(4) .
C37 C36 C35 118.9(4) .
F10 C37 C38 119.9(4) .
F10 C37 C36 119.8(4) .
C38 C37 C36 120.3(3) .
F9 C38 C37 120.0(4) .
F9 C38 C39 121.4(4) .
C37 C38 C39 118.6(4) .
F8 C39 C34 119.4(3) .
F8 C39 C38 116.5(3) .
C34 C39 C38 124.1(4) .
F15 C40 C6 118.5(3) .
F15 C40 C41 117.0(3) .
C6 C40 C41 124.5(3) .
F12 C41 C40 121.6(4) .
F12 C41 C9 119.8(3) .
C40 C41 C9 118.6(4) .
C43 C42 C47 113.6(3) .
C43 C42 Al2 125.5(2) .
C47 C42 Al2 120.7(3) .
F19 C43 C42 119.2(3) .
F19 C43 C44 116.2(3) .
C42 C43 C44 124.5(3) .
F16 C44 C45 120.3(3) .
F16 C44 C43 120.9(3) .
C45 C44 C43 118.7(4) .
F18 C45 C44 120.5(4) .
F18 C45 C46 119.8(4) .
C44 C45 C46 119.7(3) .
F17 C46 C47 120.9(4) .
F17 C46 C45 119.9(4) .
C47 C46 C45 119.1(4) .
F100 C47 C46 117.1(3) .
F100 C47 C42 118.5(3) .
C46 C47 C42 124.3(4) .
F21 C48 C1 120.0(3) .
F21 C48 C49 121.3(3) .
C1 C48 C49 118.7(3) .
F20 C49 C4 119.9(3) .
F20 C49 C48 116.1(3) .
C4 C49 C48 123.9(3) .
C55 C50 C51 114.3(3) .
C55 C50 Al1 125.0(2) .
C51 C50 Al1 120.3(2) .
F28 C51 C52 117.1(3) .
F28 C51 C50 119.1(3) .
C52 C51 C50 123.8(3) .
F27 C52 C53 119.6(3) .
F27 C52 C51 121.2(3) .
C53 C52 C51 119.2(3) .
F24 C53 C52 120.8(3) .
F24 C53 C54 120.0(4) .
C52 C53 C54 119.2(3) .
F25 C54 C55 120.9(3) .
F25 C54 C53 119.7(3) .
C55 C54 C53 119.4(3) .
F26 C55 C54 116.3(3) .
F26 C55 C50 119.7(3) .
C54 C55 C50 124.0(3) .
F29 C56 C57 117.0(3) .
F29 C56 C13 118.2(3) .
C57 C56 C13 124.8(3) .
F30 C57 C56 121.5(3) .
F30 C57 C10 119.9(3) .
C56 C57 C10 118.6(3) .
C59 C58 C63 121.7(5) .
C59 C58 Br1 120.8(4) .
C63 C58 Br1 117.5(4) .
C60 C59 C58 120.1(5) .
C60 C59 H59 120.0 .
C58 C59 H59 120.0 .
C61 C60 C59 122.4(6) .
C61 C60 H60 118.8 .
C59 C60 H60 118.8 .
C60 C61 C62 119.2(6) .
C60 C61 H61 120.4 .
C62 C61 H61 120.4 .
C61 C62 C63 119.9(5) .
C61 C62 H62 120.1 .
C63 C62 H62 120.1 .
C58 C63 C62 116.8(5) .
C58 C63 H63 121.6 .
C62 C63 H63 121.6 .
C102 C101 H10B 109.5 .
C102 C101 H10C 109.5 .
H10B C101 H10C 109.5 .
C102 C101 H10D 109.5 .
H10B C101 H10D 109.5 .
H10C C101 H10D 109.5 .
C101 C102 C103 113.1(5) .
C101 C102 H10E 123.4 .
C103 C102 H10E 123.4 .
C103 C103 C102 115.0(6) 2_676
C103 C103 H10A 108.5 2_676
C102 C103 H10A 108.5 .
C103 C103 H10F 108.5 2_676
C102 C103 H10F 108.5 .
H10A C103 H10F 107.5 .

loop_
_geom_bond_atom_site_label_1
_geom_bond_atom_site_label_2
_geom_bond_distance
_geom_bond_site_symmetry_2
P1 C14 1.791(3) .
P1 C27 1.795(3) .
P1 C20 1.801(3) .
P1 C5 1.903(3) .
Al1 O1 1.858(2) .
Al1 C50 1.978(3) .
Al1 C13 1.981(3) .
Al1 C4 1.991(3) .
Al2 O5 1.859(2) .
Al2 C42 1.981(3) .
Al2 C6 1.989(3) .
Al2 C34 1.996(3) .
F1 C1 1.331(4) .
O5 C5 1.239(4) .
F3 C9 1.335(4) .
F4 C10 1.339(4) .
F5 C11 1.351(4) .
F6 C12 1.344(4) .
F7 C36 1.341(5) .
F8 C39 1.345(4) .
F9 C38 1.339(4) .
F10 C37 1.337(4) .
F11 C35 1.345(4) .
F12 C41 1.340(5) .
F13 C7 1.347(4) .
F14 C8 1.342(4) .
F15 C40 1.362(4) .
F16 C44 1.334(4) .
F17 C46 1.344(5) .
F18 C45 1.342(4) .
F19 C43 1.355(4) .
F20 C49 1.356(4) .
F21 C48 1.336(4) .
F22 C2 1.347(4) .
F23 C3 1.353(4) .
F24 C53 1.339(4) .
F25 C54 1.344(4) .
F26 C55 1.351(4) .
F27 C52 1.342(4) .
F28 C51 1.347(4) .
F29 C56 1.357(4) .
F30 C57 1.335(4) .
O1 C5 1.249(3) .
C100 C16 1.384(5) .
C100 C15 1.394(4) .
C100 H100 0.9500 .
F100 C47 1.363(5) .
C1 C48 1.376(5) .
C1 C2 1.379(5) .
C2 C3 1.375(5) .
C3 C4 1.392(4) .
C4 C49 1.376(4) .
C6 C40 1.375(5) .
C6 C7 1.392(5) .
C7 C8 1.381(5) .
C8 C9 1.372(6) .
C9 C41 1.383(6) .
C10 C11 1.377(5) .
C10 C57 1.381(5) .
C11 C12 1.380(5) .
C12 C13 1.384(4) .
C13 C56 1.392(5) .
C14 C15 1.404(4) .
C14 C18 1.406(4) .
C15 C19 1.503(4) .
C16 C17 1.374(5) .
C16 H16 0.9500 .
C17 C18 1.384(4) .
C17 H17 0.9500 .
C18 H18 0.9500 .
C19 H19A 0.9800 .
C19 H19B 0.9800 .
C19 H19C 0.9800 .
C20 C25 1.400(4) .
C20 C21 1.414(4) .
C21 C22 1.388(5) .
C21 C26 1.511(5) .
C22 C23 1.388(5) .
C22 H22 0.9500 .
C23 C24 1.391(5) .
C23 H23 0.9500 .
C24 C25 1.382(5) .
C24 H24 0.9500 .
C25 H25 0.9500 .
C26 H26A 0.9800 .
C26 H26B 0.9800 .
C26 H26C 0.9800 .
C27 C33 1.396(4) .
C27 C28 1.414(4) .
C28 C30 1.394(5) .
C28 C29 1.503(5) .
C29 H29A 0.9800 .
C29 H29B 0.9800 .
C29 H29C 0.9800 .
C30 C31 1.394(6) .
C30 H30 0.9500 .
C31 C32 1.376(6) .
C31 H31 0.9500 .
C32 C33 1.389(5) .
C32 H32 0.9500 .
C33 H33 0.9500 .
C34 C39 1.383(5) .
C34 C35 1.387(5) .
C35 C36 1.388(5) .
C36 C37 1.374(6) .
C37 C38 1.374(6) .
C38 C39 1.385(5) .
C40 C41 1.381(5) .
C42 C43 1.380(5) .
C42 C47 1.389(5) .
C43 C44 1.388(5) .
C44 C45 1.367(6) .
C45 C46 1.381(7) .
C46 C47 1.370(6) .
C48 C49 1.387(5) .
C50 C55 1.384(4) .
C50 C51 1.385(4) .
C51 C52 1.377(5) .
C52 C53 1.377(6) .
C53 C54 1.382(5) .
C54 C55 1.370(5) .
C56 C57 1.377(5) .
C58 C59 1.358(7) .
C58 C63 1.362(7) .
C58 Br1 1.885(5) .
C59 C60 1.356(8) .
C59 H59 0.9500 .
C60 C61 1.330(8) .
C60 H60 0.9500 .
C61 C62 1.383(9) .
C61 H61 0.9500 .
C62 C63 1.445(9) .
C62 H62 0.9500 .
C63 H63 0.9500 .
C101 C102 1.510(9) .
C101 H10B 0.9800 .
C101 H10C 0.9800 .
C101 H10D 0.9800 .
C102 C103 1.5332 .
C102 H10E 0.9500 .
C103 C103 1.383(15) 2_676
C103 H10A 0.9900 .
C103 H10F 0.9900 .
